data_7109522
loop_
_publ_author_name
'Beatrix E. K. Barth'
'Eliza Leusmann'
'Klaus Harms'
'Stefanie Dehnen'

_publ_section_title
;
 Towards the installation of transition metal ions on donor ligand
 decorated tin sulfide clusters
;
_journal_name_full Chem.Commun.
_journal_page_first 6590
_journal_paper_doi 10.1039/c3cc43649g
_journal_volume 49
_journal_year 2013
_chemical_formula_sum 'C73 H84 Cl10 N16 S10 Sn6'
_chemical_formula_weight 2572.80
_chemical_name_systematic
;
?
;
_space_group_IT_number 2
_symmetry_cell_setting triclinic
_symmetry_space_group_name_Hall '-P 1'
_symmetry_space_group_name_H-M 'P -1'
_atom_sites_solution_hydrogens geom
_atom_sites_solution_primary direct
_atom_sites_solution_secondary difmap
_audit_creation_method SHELXL-97
_cell_angle_alpha 78.062(6)
_cell_angle_beta 71.424(6)
_cell_angle_gamma 69.028(6)
_cell_formula_units_Z 1
_cell_length_a 10.9249(7)
_cell_length_b 15.2293(12)
_cell_length_c 17.0702(14)
_cell_measurement_reflns_used 9895
_cell_measurement_temperature 100(2)
_cell_measurement_theta_max 25
_cell_measurement_theta_min 1.5
_cell_volume 2499.9(3)
_computing_cell_refinement 'STOE X-AREA'
_computing_data_collection 'STOE X-AREA'
_computing_data_reduction 'STOE X-AREA'
_computing_molecular_graphics 'DIAMOND (Crystal Impact)'
_computing_structure_refinement 'SHELXL-97 (Sheldrick, 1997)'
_computing_structure_solution 'SHELXS-97 (Sheldrick, 2008)'
_diffrn_ambient_temperature 100(2)
_diffrn_measured_fraction_theta_full 0.982
_diffrn_measured_fraction_theta_max 0.982
_diffrn_measurement_device_type 'STOE IPDS 2T'
_diffrn_measurement_method 'omega scans'
_diffrn_radiation_monochromator graphite
_diffrn_radiation_source 'fine-focus sealed tube'
_diffrn_radiation_type MoK\a
_diffrn_radiation_wavelength 0.71073
_diffrn_reflns_av_R_equivalents 0.0476
_diffrn_reflns_av_sigmaI/netI 0.0648
_diffrn_reflns_limit_h_max 13
_diffrn_reflns_limit_h_min -12
_diffrn_reflns_limit_k_max 18
_diffrn_reflns_limit_k_min -16
_diffrn_reflns_limit_l_max 20
_diffrn_reflns_limit_l_min -20
_diffrn_reflns_number 17491
_diffrn_reflns_theta_full 25.50
_diffrn_reflns_theta_max 25.50
_diffrn_reflns_theta_min 1.44
_exptl_absorpt_coefficient_mu 1.999
_exptl_absorpt_correction_T_max 0.9067
_exptl_absorpt_correction_T_min 0.6906
_exptl_absorpt_correction_type multi-scan
_exptl_crystal_colour clourless
_exptl_crystal_density_diffrn 1.709
_exptl_crystal_density_method 'not measured'
_exptl_crystal_description plate
_exptl_crystal_F_000 1264
_exptl_crystal_size_max 0.20
_exptl_crystal_size_mid 0.10
_exptl_crystal_size_min 0.05
_refine_diff_density_max 0.716
_refine_diff_density_min -0.957
_refine_diff_density_rms 0.126
_refine_ls_extinction_coef 0.0036(4)
_refine_ls_extinction_expression Fc^*^=kFc[1+0.001xFc^2^\l^3^/sin(2\q)]^-1/4^
_refine_ls_extinction_method SHELXL
_refine_ls_goodness_of_fit_ref 0.950
_refine_ls_hydrogen_treatment mixed
_refine_ls_matrix_type full
_refine_ls_number_parameters 579
_refine_ls_number_reflns 9159
_refine_ls_number_restraints 102
_refine_ls_restrained_S_all 0.954
_refine_ls_R_factor_all 0.0699
_refine_ls_R_factor_gt 0.0512
_refine_ls_shift/su_max 0.000
_refine_ls_shift/su_mean 0.000
_refine_ls_structure_factor_coef Fsqd
_refine_ls_weighting_details 'calc w=1/[\s^2^(Fo^2^)+(0.0793P)^2^+0.0000P] where P=(Fo^2^+2Fc^2^)/3'
_refine_ls_weighting_scheme calc
_refine_ls_wR_factor_gt 0.1209
_refine_ls_wR_factor_ref 0.1293
_reflns_number_gt 6879
_reflns_number_total 9159
_reflns_threshold_expression >2sigma(I)
_cod_data_source_file c3cc43649g.txt
_cod_data_source_block 3a
_cod_depositor_comments
;
The following automatic conversions were performed:

'_symmetry_cell_setting' tag value 'triclini' was replaced with
'triclinic' value as specified in the replacement file
'/home/robertas/cod-tools/perl-scripts/inputs/replacement_values.lst'.

Automatic conversion script
Id: cif_fix_values 3143 2015-03-26 13:38:13Z robertas 
;
_cod_database_code 7109522

loop_
_symmetry_equiv_pos_as_xyz
'x, y, z'
'-x, -y, -z'

loop_
_atom_site_label
_atom_site_type_symbol
_atom_site_fract_x
_atom_site_fract_y
_atom_site_fract_z
_atom_site_U_iso_or_equiv
_atom_site_adp_type
_atom_site_occupancy
_atom_site_symmetry_multiplicity
_atom_site_calc_flag
_atom_site_refinement_flags
_atom_site_disorder_assembly
_atom_site_disorder_group
C1 C -0.0533(11) 0.0946(8) 0.3580(7) 0.069(3) Uani 1 1 d . . .
C2 C -0.0810(11) 0.1103(9) 0.2729(7) 0.073(3) Uani 1 1 d . . .
H2A H -0.1665 0.0969 0.2805 0.087 Uiso 1 1 calc R . .
H2B H -0.0959 0.1779 0.2518 0.087 Uiso 1 1 calc R . .
C3 C 0.0282(12) 0.0521(7) 0.2079(7) 0.067(3) Uani 1 1 d . . .
C6 C 0.2986(10) -0.1166(7) 0.1726(6) 0.053(2) Uani 1 1 d . . .
C7 C 0.2233(11) -0.1727(8) 0.2397(6) 0.061(3) Uani 1 1 d . . .
C9 C 0.0274(12) -0.2146(8) 0.2917(8) 0.073(3) Uani 1 1 d . . .
H9 H -0.0576 -0.2133 0.2871 0.088 Uiso 1 1 calc R . .
C10 C 0.0703(15) -0.2642(8) 0.3597(7) 0.079(4) Uani 1 1 d . . .
H10 H 0.0152 -0.2965 0.4013 0.094 Uiso 1 1 calc R . .
C11 C 0.1898(14) -0.2675(8) 0.3680(8) 0.077(3) Uani 1 1 d . . .
H11 H 0.2180 -0.3020 0.4158 0.092 Uiso 1 1 calc R . .
C12 C 0.2731(13) -0.2215(8) 0.3086(7) 0.073(3) Uani 1 1 d . . .
H12 H 0.3577 -0.2229 0.3138 0.087 Uiso 1 1 calc R . .
C13 C 0.4257(11) -0.1667(7) 0.1117(6) 0.063(3) Uani 1 1 d . . .
C15 C 0.5594(13) -0.3070(8) 0.0601(8) 0.079(3) Uani 1 1 d . . .
H15 H 0.5780 -0.3731 0.0609 0.095 Uiso 1 1 calc R . .
C16 C 0.6447(13) -0.2642(8) 0.0023(7) 0.074(3) Uani 1 1 d . . .
H16 H 0.7202 -0.2989 -0.0376 0.089 Uiso 1 1 calc R . .
C17 C 0.6180(13) -0.1691(9) 0.0035(8) 0.085(4) Uani 1 1 d . . .
H17 H 0.6783 -0.1382 -0.0348 0.102 Uiso 1 1 calc R . .
C18 C 0.5101(13) -0.1197(8) 0.0567(7) 0.080(4) Uani 1 1 d . . .
H18 H 0.4915 -0.0539 0.0570 0.096 Uiso 1 1 calc R . .
C19 C -0.1551(13) 0.1704(10) 0.4122(8) 0.088(4) Uani 1 1 d . . .
H19A H -0.1362 0.1584 0.4665 0.132 Uiso 1 1 calc R . .
H19B H -0.2473 0.1694 0.4196 0.132 Uiso 1 1 calc R . .
H19C H -0.1476 0.2324 0.3856 0.132 Uiso 1 1 calc R . .
C20 C -0.0535(12) -0.0052(9) 0.4019(7) 0.075(3) Uani 1 1 d . . .
H20A H 0.0120 -0.0531 0.3654 0.113 Uiso 1 1 calc R . .
H20B H -0.1447 -0.0105 0.4141 0.113 Uiso 1 1 calc R . .
H20C H -0.0278 -0.0152 0.4538 0.113 Uiso 1 1 calc R . .
C21 C -0.0031(14) 0.0381(10) 0.1349(8) 0.087(4) Uani 1 1 d . . .
H21A H 0.0789 -0.0022 0.0995 0.130 Uiso 1 1 calc R . .
H21B H -0.0349 0.0995 0.1035 0.130 Uiso 1 1 calc R . .
H21C H -0.0744 0.0078 0.1529 0.130 Uiso 1 1 calc R . .
C22 C 0.1717(14) 0.4298(8) 0.3407(9) 0.086(4) Uani 1 1 d . . .
C23 C 0.1720(18) 0.4863(8) 0.2532(8) 0.119(6) Uani 1 1 d . . .
H23A H 0.0972 0.4817 0.2350 0.143 Uiso 1 1 calc R . .
H23B H 0.1539 0.5539 0.2576 0.143 Uiso 1 1 calc R . .
C24 C 0.3040(19) 0.4515(9) 0.1884(9) 0.112(6) Uani 1 1 d . . .
C27 C 0.6156(17) 0.3453(8) 0.1414(8) 0.083(3) Uani 1 1 d . . .
C28 C 0.7378(14) 0.3007(7) 0.0816(7) 0.077(4) Uani 1 1 d . . .
C30 C 0.867(2) 0.2190(12) -0.0361(9) 0.116(7) Uani 1 1 d . . .
H30 H 0.8734 0.1865 -0.0798 0.139 Uiso 1 1 calc R . .
C31 C 0.976(3) 0.2310(13) -0.0279(15) 0.153(11) Uani 1 1 d . . .
H31 H 1.0617 0.2080 -0.0663 0.183 Uiso 1 1 calc R . .
C32 C 0.964(2) 0.2776(15) 0.0374(19) 0.181(12) Uani 1 1 d . . .
H32 H 1.0439 0.2837 0.0429 0.217 Uiso 1 1 calc R . .
N29 N 0.8490(15) 0.3136(10) 0.0917(11) 0.133(6) Uani 1 1 d . . .
C34 C 0.6084(14) 0.4026(8) 0.2033(9) 0.092(4) Uani 1 1 d D . .
N35 N 0.6539(12) 0.3662(10) 0.2751(11) 0.125(5) Uani 1 1 d D A .
C36 C 0.6501(19) 0.4186(13) 0.3351(13) 0.136(7) Uani 1 1 d D . .
C37 C 0.579(3) 0.5144(14) 0.3203(16) 0.132(9) Uani 0.73 1 d PDU A 1
H37 H 0.5578 0.5560 0.3606 0.158 Uiso 0.73 1 calc PR A 1
C38 C 0.541(3) 0.5480(13) 0.2510(15) 0.116(7) Uani 0.73 1 d PDU A 1
H38 H 0.5091 0.6148 0.2396 0.139 Uiso 0.73 1 calc PR A 1
C39 C 0.5420(17) 0.4973(9) 0.1956(10) 0.076(5) Uani 0.73 1 d PDU A 1
H39 H 0.4983 0.5261 0.1525 0.091 Uiso 0.73 1 calc PR A 1
C40 C 0.2497(15) 0.4550(9) 0.3858(11) 0.105(5) Uani 1 1 d . . .
H40A H 0.3431 0.4466 0.3512 0.158 Uiso 1 1 calc R . .
H40B H 0.2512 0.4138 0.4381 0.158 Uiso 1 1 calc R . .
H40C H 0.2058 0.5210 0.3977 0.158 Uiso 1 1 calc R . .
C41 C 0.0230(13) 0.4401(9) 0.3915(9) 0.096(4) Uani 1 1 d . . .
H41A H -0.0236 0.4239 0.3588 0.144 Uiso 1 1 calc R . .
H41B H -0.0239 0.5055 0.4048 0.144 Uiso 1 1 calc R . .
H41C H 0.0223 0.3975 0.4431 0.144 Uiso 1 1 calc R . .
C42 C 0.330(2) 0.5197(11) 0.1066(11) 0.150(9) Uani 1 1 d . . .
H42A H 0.4186 0.4903 0.0695 0.226 Uiso 1 1 calc R . .
H42B H 0.3279 0.5795 0.1204 0.226 Uiso 1 1 calc R . .
H42C H 0.2583 0.5318 0.0789 0.226 Uiso 1 1 calc R . .
C200 C 0.4296(13) 0.2697(8) 0.5594(10) 0.127(7) Uani 1 1 d D . .
H20D H 0.4712 0.2150 0.5958 0.153 Uiso 1 1 calc R . .
H20E H 0.4312 0.2456 0.5094 0.153 Uiso 1 1 calc R . .
S5 S 0.6356(2) -0.05646(18) 0.42141(15) 0.0546(6) Uani 1 1 d . . .
Cl20 Cl 0.2578(7) 0.3252(4) 0.6131(6) 0.185(3) Uani 1 1 d D . .
Cl21 Cl 0.5216(7) 0.3433(7) 0.5309(5) 0.194(3) Uani 1 1 d D . .
N4 N 0.1465(9) 0.0215(6) 0.2219(5) 0.060(2) Uani 1 1 d . . .
N5 N 0.2584(9) -0.0258(6) 0.1615(5) 0.062(2) Uani 1 1 d . . .
N8 N 0.1014(10) -0.1672(7) 0.2309(6) 0.072(2) Uani 1 1 d . . .
N14 N 0.4507(10) -0.2601(6) 0.1158(6) 0.071(2) Uani 1 1 d . . .
N25 N 0.3867(11) 0.3709(6) 0.2003(6) 0.080(3) Uani 1 1 d . A .
N26 N 0.5058(13) 0.3351(7) 0.1390(6) 0.084(3) Uani 1 1 d . . .
C33 C 0.7441(15) 0.2551(8) 0.0209(8) 0.091(4) Uani 1 1 d . . .
H33 H 0.6639 0.2473 0.0167 0.109 Uiso 1 1 calc R . .
S1 S 0.2153(3) 0.2171(2) 0.21933(16) 0.0672(7) Uani 1 1 d . A .
S2 S 0.1543(3) 0.19045(17) 0.44003(15) 0.0548(6) Uani 1 1 d . A .
S4 S 0.4915(3) 0.18648(18) 0.34053(17) 0.0596(6) Uani 1 1 d . A .
S3 S 0.3363(2) -0.02961(16) 0.36212(15) 0.0527(6) Uani 1 1 d . A .
Sn1 Sn 0.14993(7) 0.10200(5) 0.33117(4) 0.05363(19) Uani 1 1 d . . .
Sn2 Sn 0.27446(7) 0.28032(5) 0.31655(5) 0.0595(2) Uani 1 1 d . . .
Sn3 Sn 0.40688(6) 0.06239(4) 0.43076(4) 0.04901(18) Uani 1 1 d . . .
C37A C 0.687(6) 0.499(3) 0.291(2) 0.111(13) Uani 0.27 1 d PDU A 2
H37A H 0.7072 0.5377 0.3191 0.133 Uiso 0.27 1 calc PR A 2
C38A C 0.695(6) 0.522(3) 0.210(2) 0.122(14) Uani 0.27 1 d PDU A 2
H38A H 0.7260 0.5746 0.1831 0.146 Uiso 0.27 1 calc PR A 2
C39A C 0.663(5) 0.477(2) 0.1635(18) 0.072(9) Uani 0.27 1 d PDU A 2
H39A H 0.6765 0.4944 0.1054 0.087 Uiso 0.27 1 calc PR A 2
Cl31 Cl 0.3027(7) -0.0196(6) 0.9116(4) 0.173(3) Uani 1 1 d D . .
Cl30 Cl 0.3159(7) 0.1420(7) 0.7907(4) 0.211(4) Uani 1 1 d D . .
C300 C 0.388(2) 0.0165(12) 0.8142(9) 0.189(12) Uani 1 1 d D . .
H30A H 0.3812 -0.0173 0.7727 0.226 Uiso 1 1 calc R . .
H30B H 0.4850 0.0008 0.8113 0.226 Uiso 1 1 calc R . .
C100 C 0.102(4) 0.4823(18) 0.8857(16) 0.149(16) Uani 0.50 1 d PD . .
H10A H 0.1862 0.4936 0.8854 0.179 Uiso 0.40 1 calc PR B 1
H10B H 0.0576 0.4632 0.9438 0.179 Uiso 0.40 1 calc PR B 1
H10C H 0.1258 0.4905 0.8248 0.223 Uiso 0.20 1 calc PR B 2
H10D H 0.1342 0.4149 0.9050 0.223 Uiso 0.20 1 calc PR B 2
H10E H 0.1459 0.5167 0.9050 0.223 Uiso 0.20 1 calc PR B 2
H10F H 0.0572 0.5047 0.8407 0.223 Uiso 0.20 1 calc PR B 3
H10G H 0.1574 0.4157 0.8818 0.223 Uiso 0.20 1 calc PR B 3
H10H H 0.1611 0.5200 0.8808 0.223 Uiso 0.20 1 calc PR B 3
Cl10 Cl 0.1434(12) 0.3954(8) 0.8283(8) 0.117(3) Uani 0.40 1 d PD C 1
Cl12 Cl -0.066(2) 0.5242(16) 0.9234(19) 0.127(9) Uani 0.20 1 d PD C 2
Cl13 Cl -0.015(4) 0.493(3) 0.9774(15) 0.151(16) Uani 0.20 1 d PD . 3
Cl15 Cl -0.002(3) 0.582(2) 0.851(3) 0.21(2) Uani 0.20 1 d PD C 1

loop_
_atom_site_aniso_label
_atom_site_aniso_U_11
_atom_site_aniso_U_22
_atom_site_aniso_U_33
_atom_site_aniso_U_23
_atom_site_aniso_U_13
_atom_site_aniso_U_12
C1 0.059(6) 0.083(7) 0.069(6) -0.005(6) -0.025(5) -0.021(5)
C2 0.050(6) 0.081(8) 0.079(7) -0.014(6) -0.017(5) -0.009(5)
C3 0.072(7) 0.060(6) 0.067(6) 0.006(5) -0.024(6) -0.020(6)
C6 0.059(6) 0.057(5) 0.049(5) 0.004(4) -0.020(4) -0.024(5)
C7 0.063(6) 0.063(6) 0.062(6) -0.004(5) -0.019(5) -0.023(5)
C9 0.065(7) 0.064(6) 0.084(8) -0.014(6) -0.002(6) -0.026(6)
C10 0.104(10) 0.055(6) 0.065(7) -0.010(5) 0.007(7) -0.034(6)
C11 0.097(10) 0.065(7) 0.069(7) -0.009(6) -0.018(7) -0.029(7)
C12 0.083(8) 0.059(6) 0.075(7) 0.010(5) -0.017(6) -0.034(6)
C13 0.063(6) 0.057(6) 0.063(6) 0.002(5) -0.017(5) -0.015(5)
C15 0.079(8) 0.056(6) 0.088(8) -0.008(6) -0.010(7) -0.013(6)
C16 0.074(7) 0.070(7) 0.070(7) -0.004(6) -0.006(6) -0.026(6)
C17 0.077(8) 0.082(8) 0.088(8) -0.003(7) 0.001(7) -0.040(7)
C18 0.096(9) 0.053(6) 0.067(7) 0.000(5) 0.013(6) -0.029(6)
C19 0.063(7) 0.114(10) 0.082(7) -0.032(7) -0.013(6) -0.016(7)
C20 0.056(6) 0.091(8) 0.083(7) 0.002(6) -0.016(6) -0.036(6)
C21 0.074(8) 0.094(9) 0.081(8) 0.004(7) -0.034(7) -0.008(7)
C22 0.074(8) 0.055(6) 0.100(9) -0.008(6) -0.001(7) -0.008(6)
C23 0.145(13) 0.045(6) 0.095(9) 0.038(6) -0.004(9) 0.006(7)
C24 0.133(13) 0.057(7) 0.097(9) 0.017(7) 0.005(10) -0.020(8)
C27 0.107(11) 0.051(6) 0.089(8) 0.012(6) -0.023(8) -0.035(7)
C28 0.087(8) 0.041(5) 0.074(7) 0.003(5) 0.009(6) -0.017(6)
C30 0.119(13) 0.102(11) 0.059(8) 0.003(7) -0.013(9) 0.028(11)
C31 0.130(18) 0.084(11) 0.149(17) 0.008(11) 0.060(15) -0.020(12)
C32 0.090(13) 0.119(15) 0.30(3) -0.070(19) 0.056(17) -0.056(11)
N29 0.099(10) 0.104(10) 0.191(15) -0.044(10) 0.023(10) -0.064(8)
C34 0.106(10) 0.049(6) 0.086(8) 0.002(6) 0.001(8) -0.014(6)
N35 0.085(8) 0.103(10) 0.177(14) -0.011(10) -0.024(9) -0.029(7)
C36 0.18(2) 0.093(12) 0.155(16) -0.047(12) -0.044(14) -0.049(12)
C37 0.159(19) 0.072(12) 0.148(18) -0.032(13) 0.021(17) -0.060(13)
C38 0.145(15) 0.049(9) 0.129(15) -0.023(10) 0.014(14) -0.038(10)
C39 0.083(10) 0.034(7) 0.093(10) -0.002(7) -0.003(9) -0.018(7)
C40 0.086(9) 0.056(7) 0.163(14) -0.039(8) -0.002(9) -0.022(7)
C41 0.075(8) 0.062(7) 0.107(10) -0.011(7) 0.010(7) 0.000(6)
C42 0.135(14) 0.088(10) 0.141(14) 0.066(10) 0.022(12) -0.028(10)
C200 0.190(19) 0.047(7) 0.121(11) -0.033(7) -0.057(13) 0.017(10)
S5 0.0449(12) 0.0569(13) 0.0587(13) -0.0122(11) -0.0090(10) -0.0130(10)
Cl20 0.138(5) 0.107(4) 0.300(9) 0.001(5) -0.049(5) -0.048(3)
Cl21 0.139(5) 0.241(8) 0.199(6) -0.045(6) -0.033(5) -0.053(5)
N4 0.055(5) 0.051(5) 0.064(5) -0.004(4) -0.014(4) -0.009(4)
N5 0.061(5) 0.062(5) 0.058(5) 0.000(4) -0.018(4) -0.017(4)
N8 0.071(6) 0.069(6) 0.078(6) 0.002(4) -0.021(5) -0.028(5)
N14 0.074(6) 0.051(5) 0.082(6) 0.000(4) -0.014(5) -0.022(4)
N25 0.084(7) 0.052(5) 0.076(6) 0.006(4) 0.010(5) -0.022(5)
N26 0.110(9) 0.053(5) 0.069(6) -0.009(4) 0.008(6) -0.031(5)
C33 0.094(9) 0.062(7) 0.073(7) 0.009(6) -0.018(7) 0.014(7)
S1 0.0720(17) 0.0620(15) 0.0597(14) 0.0085(12) -0.0137(13) -0.0237(14)
S2 0.0530(13) 0.0461(12) 0.0563(13) -0.0030(10) -0.0075(11) -0.0126(10)
S4 0.0545(14) 0.0481(13) 0.0718(16) -0.0030(11) -0.0076(12) -0.0210(11)
S3 0.0489(13) 0.0483(12) 0.0638(14) -0.0075(11) -0.0145(11) -0.0181(10)
Sn1 0.0469(4) 0.0532(4) 0.0569(4) -0.0005(3) -0.0118(3) -0.0160(3)
Sn2 0.0590(4) 0.0420(3) 0.0654(4) -0.0004(3) -0.0069(3) -0.0132(3)
Sn3 0.0467(4) 0.0432(3) 0.0571(4) -0.0054(3) -0.0112(3) -0.0164(3)
C37A 0.14(3) 0.11(2) 0.11(2) -0.07(2) -0.07(2) 0.00(2)
C38A 0.14(2) 0.08(2) 0.13(2) -0.02(2) -0.02(2) -0.02(2)
C39A 0.11(2) 0.038(16) 0.09(2) -0.011(15) -0.055(19) -0.020(17)
Cl31 0.151(5) 0.252(8) 0.154(5) -0.031(5) -0.020(4) -0.120(5)
Cl30 0.140(5) 0.295(10) 0.122(4) -0.050(5) -0.038(4) 0.039(6)
C300 0.16(2) 0.29(4) 0.095(13) -0.067(18) 0.023(14) -0.08(2)
C100 0.17(4) 0.09(2) 0.19(4) -0.03(3) -0.07(3) -0.01(2)
Cl10 0.118(8) 0.087(6) 0.147(9) -0.018(6) -0.029(7) -0.036(6)
Cl12 0.17(3) 0.073(12) 0.16(2) -0.004(14) -0.08(2) -0.031(15)
Cl13 0.22(3) 0.12(2) 0.10(3) -0.03(2) 0.03(3) -0.09(2)
Cl15 0.12(2) 0.16(3) 0.39(7) -0.10(4) -0.13(3) -0.01(2)

loop_
_atom_type_symbol
_atom_type_description
_atom_type_scat_dispersion_real
_atom_type_scat_dispersion_imag
_atom_type_scat_source
C C 0.0033 0.0016 'International Tables Vol C Tables 4.2.6.8 and 6.1.1.4'
H H 0.0000 0.0000 'International Tables Vol C Tables 4.2.6.8 and 6.1.1.4'
Cl Cl 0.1484 0.1585 'International Tables Vol C Tables 4.2.6.8 and 6.1.1.4'
N N 0.0061 0.0033 'International Tables Vol C Tables 4.2.6.8 and 6.1.1.4'
S S 0.1246 0.1234 'International Tables Vol C Tables 4.2.6.8 and 6.1.1.4'
Sn Sn -0.6537 1.4246 'International Tables Vol C Tables 4.2.6.8 and 6.1.1.4'

loop_
_geom_angle_atom_site_label_1
_geom_angle_atom_site_label_2
_geom_angle_atom_site_label_3
_geom_angle
_geom_angle_site_symmetry_1
C19 C1 C2 111.0(10) .
C19 C1 C20 110.8(10) .
C2 C1 C20 111.3(10) .
C19 C1 Sn1 110.8(8) .
C2 C1 Sn1 104.8(7) .
C20 C1 Sn1 108.0(7) .
C3 C2 C1 116.0(9) .
C3 C2 H2A 108.3 .
C1 C2 H2A 108.3 .
C3 C2 H2B 108.3 .
C1 C2 H2B 108.3 .
H2A C2 H2B 107.4 .
N4 C3 C21 126.1(11) .
N4 C3 C2 113.6(10) .
C21 C3 C2 120.2(11) .
N5 C6 C7 123.6(9) .
N5 C6 C13 116.8(8) .
C7 C6 C13 119.6(9) .
N8 C7 C12 124.1(10) .
N8 C7 C6 114.3(9) .
C12 C7 C6 121.4(10) .
N8 C9 C10 122.4(12) .
N8 C9 H9 118.8 .
C10 C9 H9 118.8 .
C11 C10 C9 120.2(11) .
C11 C10 H10 119.9 .
C9 C10 H10 119.9 .
C10 C11 C12 121.5(13) .
C10 C11 H11 119.3 .
C12 C11 H11 119.3 .
C11 C12 C7 115.2(12) .
C11 C12 H12 122.4 .
C7 C12 H12 122.4 .
N14 C13 C18 123.2(10) .
N14 C13 C6 114.9(9) .
C18 C13 C6 121.9(9) .
N14 C15 C16 122.6(11) .
N14 C15 H15 118.7 .
C16 C15 H15 118.7 .
C15 C16 C17 117.8(11) .
C15 C16 H16 121.1 .
C17 C16 H16 121.1 .
C18 C17 C16 121.3(11) .
C18 C17 H17 119.3 .
C16 C17 H17 119.3 .
C17 C18 C13 117.9(11) .
C17 C18 H18 121.1 .
C13 C18 H18 121.1 .
C1 C19 H19A 109.5 .
C1 C19 H19B 109.5 .
H19A C19 H19B 109.5 .
C1 C19 H19C 109.5 .
H19A C19 H19C 109.5 .
H19B C19 H19C 109.5 .
C1 C20 H20A 109.5 .
C1 C20 H20B 109.5 .
H20A C20 H20B 109.5 .
C1 C20 H20C 109.5 .
H20A C20 H20C 109.5 .
H20B C20 H20C 109.5 .
C3 C21 H21A 109.5 .
C3 C21 H21B 109.5 .
H21A C21 H21B 109.5 .
C3 C21 H21C 109.5 .
H21A C21 H21C 109.5 .
H21B C21 H21C 109.5 .
C40 C22 C41 112.9(11) .
C40 C22 C23 113.7(13) .
C41 C22 C23 109.0(13) .
C40 C22 Sn2 107.7(9) .
C41 C22 Sn2 107.9(8) .
C23 C22 Sn2 105.2(8) .
C24 C23 C22 113.1(12) .
C24 C23 H23A 109.0 .
C22 C23 H23A 109.0 .
C24 C23 H23B 109.0 .
C22 C23 H23B 109.0 .
H23A C23 H23B 107.8 .
N25 C24 C23 120.4(11) .
N25 C24 C42 123.1(13) .
C23 C24 C42 116.5(12) .
N26 C27 C28 116.7(13) .
N26 C27 C34 118.6(13) .
C28 C27 C34 124.7(15) .
C33 C28 N29 123.1(13) .
C33 C28 C27 125.3(15) .
N29 C28 C27 111.6(13) .
C31 C30 C33 117.9(19) .
C31 C30 H30 121.0 .
C33 C30 H30 121.0 .
C30 C31 C32 119.5(18) .
C30 C31 H31 120.2 .
C32 C31 H31 120.2 .
N29 C32 C31 124(2) .
N29 C32 H32 117.8 .
C31 C32 H32 117.8 .
C32 N29 C28 115.0(18) .
C39 C34 N35 116.2(15) .
C39 C34 C39A 51.5(19) .
N35 C34 C39A 107.3(17) .
C39 C34 C27 118.7(15) .
N35 C34 C27 124.8(12) .
C39A C34 C27 110.2(16) .
C34 N35 C36 126.5(15) .
C37 C36 N35 111(2) .
C37 C36 C37A 45(2) .
N35 C36 C37A 106.3(19) .
C38 C37 C36 121(2) .
C38 C37 H37 119.5 .
C36 C37 H37 119.5 .
C37 C38 C39 126.4(18) .
C37 C38 H38 116.8 .
C39 C38 H38 116.8 .
C38 C39 C34 117.4(18) .
C38 C39 H39 121.3 .
C34 C39 H39 121.3 .
C22 C40 H40A 109.5 .
C22 C40 H40B 109.5 .
H40A C40 H40B 109.5 .
C22 C40 H40C 109.5 .
H40A C40 H40C 109.5 .
H40B C40 H40C 109.5 .
C22 C41 H41A 109.5 .
C22 C41 H41B 109.5 .
H41A C41 H41B 109.5 .
C22 C41 H41C 109.5 .
H41A C41 H41C 109.5 .
H41B C41 H41C 109.5 .
C24 C42 H42A 109.5 .
C24 C42 H42B 109.5 .
H42A C42 H42B 109.5 .
C24 C42 H42C 109.5 .
H42A C42 H42C 109.5 .
H42B C42 H42C 109.5 .
Cl21 C200 Cl20 112.3(7) .
Cl21 C200 H20D 109.1 .
Cl20 C200 H20D 109.1 .
Cl21 C200 H20E 109.1 .
Cl20 C200 H20E 109.1 .
H20D C200 H20E 107.9 .
Sn3 S5 Sn3 89.15(8) 2_656
C3 N4 N5 118.6(9) .
C3 N4 Sn1 111.1(7) .
N5 N4 Sn1 127.0(7) .
C6 N5 N4 117.0(8) .
C9 N8 C7 116.4(10) .
C15 N14 C13 117.1(9) .
C24 N25 N26 121.3(10) .
C24 N25 Sn2 109.4(9) .
N26 N25 Sn2 126.6(7) .
C27 N26 N25 118.6(12) .
C28 C33 C30 120.1(18) .
C28 C33 H33 120.0 .
C30 C33 H33 120.0 .
Sn1 S1 Sn2 88.42(9) .
Sn2 S2 Sn1 83.98(8) .
Sn2 S2 Sn3 84.94(7) .
Sn1 S2 Sn3 84.56(7) .
Sn2 S4 Sn3 94.27(9) .
Sn1 S3 Sn3 93.97(8) .
C1 Sn1 S3 123.0(3) .
C1 Sn1 S1 117.5(3) .
S3 Sn1 S1 114.77(10) .
C1 Sn1 N4 72.6(4) .
S3 Sn1 N4 90.5(2) .
S1 Sn1 N4 85.6(2) .
C1 Sn1 S2 108.2(3) .
S3 Sn1 S2 90.78(8) .
S1 Sn1 S2 92.27(9) .
N4 Sn1 S2 177.8(2) .
C22 Sn2 S4 124.5(4) .
C22 Sn2 N25 74.3(4) .
S4 Sn2 N25 89.7(3) .
C22 Sn2 S1 119.6(4) .
S4 Sn2 S1 112.69(10) .
N25 Sn2 S1 88.9(3) .
C22 Sn2 S2 104.0(3) .
S4 Sn2 S2 90.95(9) .
N25 Sn2 S2 178.2(2) .
S1 Sn2 S2 92.37(9) .
S5 Sn3 S4 119.05(9) 2_656
S5 Sn3 S3 125.05(8) 2_656
S4 Sn3 S3 115.05(9) .
S5 Sn3 S5 90.85(8) 2_656
S4 Sn3 S5 95.05(9) .
S3 Sn3 S5 93.46(8) .
S5 Sn3 S2 89.63(8) 2_656
S4 Sn3 S2 85.58(8) .
S3 Sn3 S2 85.46(8) .
S5 Sn3 S2 178.90(9) .
C38A C37A C36 122(3) .
C38A C37A H37A 119.2 .
C36 C37A H37A 119.2 .
C37A C38A C39A 125(3) .
C37A C38A H38A 117.4 .
C39A C38A H38A 117.4 .
C38A C39A C34 118(2) .
C38A C39A H39A 120.8 .
C34 C39A H39A 120.8 .
Cl31 C300 Cl30 110.2(11) .
Cl31 C300 H30A 109.6 .
Cl30 C300 H30A 109.6 .
Cl31 C300 H30B 109.6 .
Cl30 C300 H30B 109.6 .
H30A C300 H30B 108.1 .
Cl10 C100 Cl15 112(2) .
Cl10 C100 Cl12 111(3) .
Cl15 C100 Cl12 53(2) .
Cl10 C100 Cl13 124(3) .
Cl15 C100 Cl13 87(3) .
Cl12 C100 Cl13 40.5(18) .
Cl10 C100 H10A 109.2 .
Cl15 C100 H10A 109.2 .
Cl12 C100 H10A 140.2 .
Cl13 C100 H10A 113.6 .
Cl10 C100 H10B 109.2 .
Cl15 C100 H10B 109.2 .
Cl12 C100 H10B 59.3 .
Cl13 C100 H10B 22.9 .
H10A C100 H10B 107.9 .
Cl10 C100 H10C 56.5 .
Cl15 C100 H10C 68.8 .
Cl12 C100 H10C 109.5 .
Cl13 C100 H10C 150.0 .
H10A C100 H10C 91.4 .
H10B C100 H10C 159.7 .
Cl10 C100 H10D 55.6 .
Cl15 C100 H10D 156.8 .
Cl12 C100 H10D 109.5 .
Cl13 C100 H10D 86.2 .
H10A C100 H10D 93.9 .
H10B C100 H10D 63.9 .
H10C C100 H10D 109.5 .
Cl10 C100 H10E 139.9 .
Cl15 C100 H10E 92.3 .
Cl12 C100 H10E 109.5 .
Cl13 C100 H10E 87.8 .
H10A C100 H10E 30.7 .
H10B C100 H10E 90.7 .
H10C C100 H10E 109.5 .
H10D C100 H10E 109.5 .
Cl10 C100 H10F 70.2 .
Cl15 C100 H10F 41.8 .
Cl12 C100 H10F 69.1 .
Cl13 C100 H10F 109.5 .
H10A C100 H10F 125.2 .
H10B C100 H10F 124.4 .
H10C C100 H10F 40.5 .
H10D C100 H10F 121.6 .
H10E C100 H10F 126.4 .
Cl10 C100 H10G 39.3 .
Cl15 C100 H10G 151.3 .
Cl12 C100 H10G 126.6 .
Cl13 C100 H10G 109.5 .
H10A C100 H10G 86.5 .
H10B C100 H10G 87.3 .
H10C C100 H10G 87.5 .
H10D C100 H10G 23.4 .
H10E C100 H10G 111.4 .
H10F C100 H10G 109.5 .
Cl10 C100 H10H 124.0 .
Cl15 C100 H10H 85.8 .
Cl12 C100 H10H 121.4 .
Cl13 C100 H10H 109.5 .
H10A C100 H10H 23.7 .
H10B C100 H10H 113.8 .
H10C C100 H10H 86.5 .
H10D C100 H10H 117.4 .
H10E C100 H10H 23.1 .
H10F C100 H10H 109.5 .
H10G C100 H10H 109.5 .
Cl13 Cl13 C100 114(5) 2_567

loop_
_geom_bond_atom_site_label_1
_geom_bond_atom_site_label_2
_geom_bond_distance
_geom_bond_site_symmetry_2
C1 C19 1.514(16) .
C1 C2 1.530(16) .
C1 C20 1.550(16) .
C1 Sn1 2.159(11) .
C2 C3 1.499(15) .
C2 H2A 0.9900 .
C2 H2B 0.9900 .
C3 N4 1.290(15) .
C3 C21 1.465(17) .
C6 N5 1.285(13) .
C6 C7 1.490(14) .
C6 C13 1.497(14) .
C7 N8 1.359(15) .
C7 C12 1.409(16) .
C9 N8 1.351(14) .
C9 C10 1.367(18) .
C9 H9 0.9500 .
C10 C11 1.340(19) .
C10 H10 0.9500 .
C11 C12 1.386(16) .
C11 H11 0.9500 .
C12 H12 0.9500 .
C13 N14 1.340(13) .
C13 C18 1.372(15) .
C15 N14 1.334(14) .
C15 C16 1.361(16) .
C15 H15 0.9500 .
C16 C17 1.375(17) .
C16 H16 0.9500 .
C17 C18 1.322(16) .
C17 H17 0.9500 .
C18 H18 0.9500 .
C19 H19A 0.9800 .
C19 H19B 0.9800 .
C19 H19C 0.9800 .
C20 H20A 0.9800 .
C20 H20B 0.9800 .
C20 H20C 0.9800 .
C21 H21A 0.9800 .
C21 H21B 0.9800 .
C21 H21C 0.9800 .
C22 C40 1.50(2) .
C22 C41 1.547(18) .
C22 C23 1.562(18) .
C22 Sn2 2.208(11) .
C23 C24 1.50(2) .
C23 H23A 0.9900 .
C23 H23B 0.9900 .
C24 N25 1.259(17) .
C24 C42 1.569(17) .
C27 N26 1.278(19) .
C27 C28 1.434(18) .
C27 C34 1.47(2) .
C28 C33 1.334(19) .
C28 N29 1.37(2) .
C30 C31 1.31(3) .
C30 C33 1.39(2) .
C30 H30 0.9500 .
C31 C32 1.39(3) .
C31 H31 0.9500 .
C32 N29 1.31(2) .
C32 H32 0.9500 .
C34 C39 1.363(17) .
C34 N35 1.40(2) .
C34 C39A 1.42(2) .
N35 C36 1.41(2) .
C36 C37 1.40(3) .
C36 C37A 1.42(3) .
C37 C38 1.32(3) .
C37 H37 0.9500 .
C38 C39 1.33(3) .
C38 H38 0.9500 .
C39 H39 0.9500 .
C40 H40A 0.9800 .
C40 H40B 0.9800 .
C40 H40C 0.9800 .
C41 H41A 0.9800 .
C41 H41B 0.9800 .
C41 H41C 0.9800 .
C42 H42A 0.9800 .
C42 H42B 0.9800 .
C42 H42C 0.9800 .
C200 Cl21 1.664(12) .
C200 Cl20 1.779(12) .
C200 H20D 0.9900 .
C200 H20E 0.9900 .
S5 Sn3 2.404(3) 2_656
S5 Sn3 2.485(2) .
N4 N5 1.397(12) .
N4 Sn1 2.450(9) .
N25 N26 1.394(14) .
N25 Sn2 2.424(8) .
C33 H33 0.9500 .
S1 Sn1 2.423(3) .
S1 Sn2 2.427(3) .
S2 Sn2 2.523(2) .
S2 Sn1 2.532(3) .
S2 Sn3 2.727(3) .
S4 Sn2 2.405(3) .
S4 Sn3 2.437(3) .
S3 Sn1 2.402(3) .
S3 Sn3 2.441(2) .
Sn3 S5 2.404(3) 2_656
C37A C38A 1.33(4) .
C37A H37A 0.9500 .
C38A C39A 1.34(3) .
C38A H38A 0.9500 .
C39A H39A 0.9500 .
Cl31 C300 1.711(13) .
Cl30 C300 1.801(15) .
C300 H30A 0.9900 .
C300 H30B 0.9900 .
C100 Cl10 1.66(2) .
C100 Cl15 1.66(3) .
C100 Cl12 1.66(3) .
C100 Cl13 1.67(2) .
C100 H10A 0.9900 .
C100 H10B 0.9900 .
C100 H10C 0.9800 .
C100 H10D 0.9800 .
C100 H10E 0.9800 .
C100 H10F 0.9800 .
C100 H10G 0.9800 .
C100 H10H 0.9800 .
Cl13 Cl13 1.01(7) 2_567

loop_
_geom_torsion_atom_site_label_1
_geom_torsion_atom_site_label_2
_geom_torsion_atom_site_label_3
_geom_torsion_atom_site_label_4
_geom_torsion
_geom_torsion_site_symmetry_1
_geom_torsion_site_symmetry_4
C19 C1 C2 C3 168.2(11) . .
C20 C1 C2 C3 -67.9(13) . .
Sn1 C1 C2 C3 48.6(12) . .
C1 C2 C3 N4 -22.2(15) . .
C1 C2 C3 C21 160.5(11) . .
N5 C6 C7 N8 67.4(13) . .
C13 C6 C7 N8 -110.2(11) . .
N5 C6 C7 C12 -108.7(13) . .
C13 C6 C7 C12 73.8(14) . .
N8 C9 C10 C11 -0.1(17) . .
C9 C10 C11 C12 -0.3(18) . .
C10 C11 C12 C7 -0.4(17) . .
N8 C7 C12 C11 1.6(17) . .
C6 C7 C12 C11 177.3(10) . .
N5 C6 C13 N14 -168.4(10) . .
C7 C6 C13 N14 9.4(14) . .
N5 C6 C13 C18 12.4(15) . .
C7 C6 C13 C18 -169.9(11) . .
N14 C15 C16 C17 2(2) . .
C15 C16 C17 C18 -3(2) . .
C16 C17 C18 C13 1(2) . .
N14 C13 C18 C17 3(2) . .
C6 C13 C18 C17 -178.0(12) . .
C40 C22 C23 C24 76.4(17) . .
C41 C22 C23 C24 -156.8(14) . .
Sn2 C22 C23 C24 -41.3(18) . .
C22 C23 C24 N25 18(3) . .
C22 C23 C24 C42 -163.4(17) . .
N26 C27 C28 C33 4.6(16) . .
C34 C27 C28 C33 -174.2(11) . .
N26 C27 C28 N29 -177.9(12) . .
C34 C27 C28 N29 3.2(16) . .
C33 C30 C31 C32 1(3) . .
C30 C31 C32 N29 -2(4) . .
C31 C32 N29 C28 1(3) . .
C33 C28 N29 C32 0(2) . .
C27 C28 N29 C32 -177.7(16) . .
N26 C27 C34 C39 -67.0(16) . .
C28 C27 C34 C39 111.8(14) . .
N26 C27 C34 N35 106.6(15) . .
C28 C27 C34 N35 -74.6(15) . .
N26 C27 C34 C39A -123(2) . .
C28 C27 C34 C39A 55(2) . .
C39 C34 N35 C36 -6.9(15) . .
C39A C34 N35 C36 48(2) . .
C27 C34 N35 C36 179.3(14) . .
C34 N35 C36 C37 7.1(17) . .
C34 N35 C36 C37A -41(3) . .
N35 C36 C37 C38 -9(3) . .
C37A C36 C37 C38 83(3) . .
C36 C37 C38 C39 12(4) . .
C37 C38 C39 C34 -11(3) . .
N35 C34 C39 C38 8(2) . .
C39A C34 C39 C38 -84(2) . .
C27 C34 C39 C38 -177.9(16) . .
C21 C3 N4 N5 3.2(16) . .
C2 C3 N4 N5 -173.9(9) . .
C21 C3 N4 Sn1 164.1(10) . .
C2 C3 N4 Sn1 -13.0(11) . .
C7 C6 N5 N4 7.5(14) . .
C13 C6 N5 N4 -174.9(9) . .
C3 N4 N5 C6 -99.2(11) . .
Sn1 N4 N5 C6 103.3(9) . .
C10 C9 N8 C7 1.1(16) . .
C12 C7 N8 C9 -2.0(16) . .
C6 C7 N8 C9 -177.9(9) . .
C16 C15 N14 C13 1.6(19) . .
C18 C13 N14 C15 -3.8(18) . .
C6 C13 N14 C15 176.9(10) . .
C23 C24 N25 N26 176.1(16) . .
C42 C24 N25 N26 -3(3) . .
C23 C24 N25 Sn2 14(2) . .
C42 C24 N25 Sn2 -164.9(17) . .
C28 C27 N26 N25 174.9(9) . .
C34 C27 N26 N25 -6.2(16) . .
C24 N25 N26 C27 95.2(18) . .
Sn2 N25 N26 C27 -105.6(11) . .
N29 C28 C33 C30 -0.6(19) . .
C27 C28 C33 C30 176.5(11) . .
C31 C30 C33 C28 0(2) . .
C19 C1 Sn1 S3 123.9(8) . .
C2 C1 Sn1 S3 -116.4(7) . .
C20 C1 Sn1 S3 2.4(9) . .
C19 C1 Sn1 S1 -81.9(8) . .
C2 C1 Sn1 S1 37.8(9) . .
C20 C1 Sn1 S1 156.5(6) . .
C19 C1 Sn1 N4 -157.3(9) . .
C2 C1 Sn1 N4 -37.5(7) . .
C20 C1 Sn1 N4 81.2(7) . .
C19 C1 Sn1 S2 20.6(9) . .
C2 C1 Sn1 S2 140.3(7) . .
C20 C1 Sn1 S2 -100.9(7) . .
Sn3 S3 Sn1 C1 -130.9(4) . .
Sn3 S3 Sn1 S1 74.28(11) . .
Sn3 S3 Sn1 N4 159.7(2) . .
Sn3 S3 Sn1 S2 -18.58(8) . .
Sn2 S1 Sn1 C1 125.0(4) . .
Sn2 S1 Sn1 S3 -78.71(10) . .
Sn2 S1 Sn1 N4 -167.2(2) . .
Sn2 S1 Sn1 S2 13.21(9) . .
C3 N4 Sn1 C1 31.3(7) . .
N5 N4 Sn1 C1 -169.8(8) . .
C3 N4 Sn1 S3 155.9(7) . .
N5 N4 Sn1 S3 -45.2(7) . .
C3 N4 Sn1 S1 -89.3(7) . .
N5 N4 Sn1 S1 69.6(7) . .
C3 N4 Sn1 S2 -79(6) . .
N5 N4 Sn1 S2 80(6) . .
Sn2 S2 Sn1 C1 -132.7(3) . .
Sn3 S2 Sn1 C1 141.9(3) . .
Sn2 S2 Sn1 S3 102.07(8) . .
Sn3 S2 Sn1 S3 16.61(7) . .
Sn2 S2 Sn1 S1 -12.76(9) . .
Sn3 S2 Sn1 S1 -98.23(9) . .
Sn2 S2 Sn1 N4 -23(6) . .
Sn3 S2 Sn1 N4 -109(6) . .
C40 C22 Sn2 S4 -8.7(11) . .
C41 C22 Sn2 S4 -130.9(9) . .
C23 C22 Sn2 S4 112.9(11) . .
C40 C22 Sn2 N25 -87.2(9) . .
C41 C22 Sn2 N25 150.6(11) . .
C23 C22 Sn2 N25 34.4(11) . .
C40 C22 Sn2 S1 -166.8(8) . .
C41 C22 Sn2 S1 71.1(10) . .
C23 C22 Sn2 S1 -45.1(12) . .
C40 C22 Sn2 S2 92.3(9) . .
C41 C22 Sn2 S2 -29.9(11) . .
C23 C22 Sn2 S2 -146.1(10) . .
Sn3 S4 Sn2 C22 124.5(4) . .
Sn3 S4 Sn2 N25 -164.8(3) . .
Sn3 S4 Sn2 S1 -76.17(11) . .
Sn3 S4 Sn2 S2 16.79(9) . .
C24 N25 Sn2 C22 -28.9(12) . .
N26 N25 Sn2 C22 170.0(13) . .
C24 N25 Sn2 S4 -155.0(12) . .
N26 N25 Sn2 S4 43.9(11) . .
C24 N25 Sn2 S1 92.3(12) . .
N26 N25 Sn2 S1 -68.8(11) . .
C24 N25 Sn2 S2 -44(10) . .
N26 N25 Sn2 S2 155(9) . .
Sn1 S1 Sn2 C22 -120.8(4) . .
Sn1 S1 Sn2 S4 78.77(11) . .
Sn1 S1 Sn2 N25 168.0(2) . .
Sn1 S1 Sn2 S2 -13.25(9) . .
Sn1 S2 Sn2 C22 134.0(4) . .
Sn3 S2 Sn2 C22 -140.9(4) . .
Sn1 S2 Sn2 S4 -100.02(9) . .
Sn3 S2 Sn2 S4 -14.98(8) . .
Sn1 S2 Sn2 N25 149(10) . .
Sn3 S2 Sn2 N25 -126(10) . .
Sn1 S2 Sn2 S1 12.74(9) . .
Sn3 S2 Sn2 S1 97.78(9) . .
Sn2 S4 Sn3 S5 -102.67(10) . 2_656
Sn2 S4 Sn3 S3 67.34(11) . .
Sn2 S4 Sn3 S5 163.55(9) . .
Sn2 S4 Sn3 S2 -15.55(9) . .
Sn1 S3 Sn3 S5 103.61(10) . 2_656
Sn1 S3 Sn3 S4 -65.71(10) . .
Sn1 S3 Sn3 S5 -162.92(8) . .
Sn1 S3 Sn3 S2 17.26(8) . .
Sn3 S5 Sn3 S5 0.0 2_656 2_656
Sn3 S5 Sn3 S4 119.26(9) 2_656 .
Sn3 S5 Sn3 S3 -125.19(8) 2_656 .
Sn3 S5 Sn3 S2 -116(5) 2_656 .
Sn2 S2 Sn3 S5 133.99(8) . 2_656
Sn1 S2 Sn3 S5 -141.60(8) . 2_656
Sn2 S2 Sn3 S4 14.82(9) . .
Sn1 S2 Sn3 S4 99.23(9) . .
Sn2 S2 Sn3 S3 -100.79(8) . .
Sn1 S2 Sn3 S3 -16.38(8) . .
Sn2 S2 Sn3 S5 -110(5) . .
Sn1 S2 Sn3 S5 -26(5) . .
C37 C36 C37A C38A -92(6) . .
N35 C36 C37A C38A 12(7) . .
C36 C37A C38A C39A 4(10) . .
C37A C38A C39A C34 4(9) . .
C39 C34 C39A C38A 85(5) . .
N35 C34 C39A C38A -25(5) . .
C27 C34 C39A C38A -164(4) . .
Cl10 C100 Cl13 Cl13 133(5) . 2_567
Cl15 C100 Cl13 Cl13 -112(6) . 2_567
Cl12 C100 Cl13 Cl13 -144(7) . 2_567
